data_2101069
loop_
_publ_author_name
'Pokkuluri, P. R.'
'Scheffer, J. R.'
'Trotter, J.'

_publ_section_title
;
 Cyclooctatetraene formation in the photolyses of dibenzobarrelene
 diesters
;
_journal_issue 6
_journal_name_full 'Acta Crystallographica Section B'
_journal_page_first 1049
_journal_page_last 1052
_journal_paper_doi 10.1107/S0108768193006196
_journal_volume 49
_journal_year 1993
_chemical_formula_sum 'C22 H20 O4'
_chemical_formula_weight 348.40
_space_group_IT_number 14
_space_group_name_Hall '-P 2yn'
_space_group_name_H-M_alt 'P 1 21/n 1'
_symmetry_cell_setting monoclinic
_symmetry_space_group_name_Hall '-P 2yn'
_symmetry_space_group_name_H-M 'P 1 21/n 1'
_cell_angle_alpha 90.0
_cell_angle_beta 100.910(10)
_cell_angle_gamma 90.0
_cell_formula_units_Z 4
_cell_length_a 9.1210(10)
_cell_length_b 20.4860(10)
_cell_length_c 10.0280(10)
_cell_volume 1839.9(3)
_diffrn_radiation_type CuK\a
_diffrn_radiation_wavelength 1.5418
_exptl_absorpt_coefficient_mu 0.66
_exptl_crystal_density_diffrn 1.26
_exptl_crystal_F_000 736
_cod_data_source_file hh0633.cif
_cod_data_source_block hh0633b
_cod_database_code 2101069

loop_
_space_group_symop_id
_space_group_symop_operation_xyz
1 x,y,z
2 -x+1/2,y+1/2,-z+1/2
3 -x,-y,-z
4 x+1/2,-y+1/2,z+1/2

loop_
_atom_site_label
_atom_site_fract_x
_atom_site_fract_y
_atom_site_fract_z
O1 .0106(2) .31638(7) .4617(2)
O2 .2269(2) .36977(8) .4795(2)
O3 .2693(2) .04000(6) .57360(10)
O4 .4763(3) .08467(9) .6917(2)
C1 .2936(2) .05291(9) .2833(2)
C2 .2088(3) .03490(10) .1600(2)
C3 .0962(3) .07560(10) .0966(2)
C4 .0680(2) .13340(10) .1570(2)
C4A .1551(2) .15296(8) .2801(2)
C5 .3761(3) .31990(10) .2415(2)
C6 .5146(3) .32740(10) .2069(3)
C7 .6331(3) .28990(10) .2704(3)
C8A .4719(2) .23318(8) .3958(2)
C8 .6128(2) .24430(10) .3652(2)
C9A .2712(2) .11245(8) .3446(2)
C9 .3680(2) .12981(8) .4762(2)
C10 .1154(2) .21358(8) .3440(2)
C10A .3521(2) .27214(8) .3349(2)
C11 .4564(2) .18246(8) .4966(2)
C12 .2020(2) .26607(8) .3711(2)
C13 .1500(2) .32321(9) .4422(2)
C14 -.0445(4) .3662(2) .5407(4)
C15 .3793(2) .08339(9) .5927(2)
C16 .2714(3) -.01160(10) .6748(2)
C17 .1906(5) .0106(2) .7820(3)
C18 .1968(7) -.0694(2) .5994(5)
H1 .370(3) .0240(10) .325(2)
H2 .226(3) -.0070(10) .119(2)
H3 .032(3) .0670(10) .011(3)
H4 -.016(3) .1610(10) .119(2)
H5 .292(3) .3500(10) .206(2)
H6 .523(3) .3610(10) .140(3)
H7 .733(3) .2920(10) .253(3)
H8 .699(3) .2180(10) .413(2)
H10 .017(3) .2140(10) .365(2)
H11 .524(3) .1870(10) .591(2)
H14A .021(5) .374(2) .625(4)
H14C -.156(5) .357(2) .522(4)
H14B -.035(4) .408(2) .490(3)
H16 .380(4) -.0160(10) .721(3)
H17A .079(5) .013(2) .739(4)
H17B .230(4) .055(2) .820(4)
H17C .210(4) -.025(2) .858(3)
H18A .205(5) -.104(2) .666(4)
H18B .084(8) -.053(3) .572(7)
H18C .249(5) -.075(2) .535(5)
